data_7720047
loop_
_publ_author_name
'Pi, Chengfu'
'Zhou, Jie'

_publ_section_title
;
 Isolation and reactivity of heteroleptic magnesium 1,3-benzazaphospholide
 complexes.
;
_journal_issue 6
_journal_name_full 'Dalton transactions (Cambridge, England : 2003)'
_journal_page_first 2673
_journal_page_last 2680
_journal_paper_doi 10.1039/d5dt03010b
_journal_volume 55
_journal_year 2026
_chemical_formula_moiety 'C43 H52 Mg N3 P, 0.5(C7 H8)'
_chemical_formula_sum 'C46.5 H56 Mg N3 P'
_chemical_formula_weight 712.22
_space_group_crystal_system triclinic
_space_group_IT_number 2
_space_group_name_Hall '-P 1'
_space_group_name_H-M_alt 'P -1'
_atom_sites_solution_hydrogens geom
_atom_sites_solution_primary iterative
_audit_creation_date 2025-12-06
_audit_creation_method
;
Olex2 1.5
(compiled 2022.04.07 svn.rca3783a0 for OlexSys, GUI svn.r6498)
;
_audit_update_record
;
2025-12-07 deposited with the CCDC.	2026-01-06 downloaded from the CCDC.
;
_cell_angle_alpha 78.932(2)
_cell_angle_beta 73.301(2)
_cell_angle_gamma 73.616(2)
_cell_formula_units_Z 2
_cell_length_a 10.8701(15)
_cell_length_b 12.3027(17)
_cell_length_c 16.905(2)
_cell_measurement_reflns_used 7068
_cell_measurement_temperature 296.15
_cell_measurement_theta_max 27.690
_cell_measurement_theta_min 2.271
_cell_volume 2062.3(5)
_computing_cell_refinement 'SAINT v8.34A (Bruker, 2013)'
_computing_data_reduction 'SAINT v8.34A (Bruker, 2013)'
_computing_molecular_graphics 'Olex2 1.5 (Dolomanov et al., 2009)'
_computing_publication_material 'Olex2 1.5 (Dolomanov et al., 2009)'
_computing_structure_refinement 'SHELXL 2019/3 (Sheldrick, 2015)'
_computing_structure_solution
;
Superflip  (Palatinus & Chapuis, 2007;Palatinus & van der Lee, 2008;
Palatinus et al., 2012)
;
_diffrn_ambient_temperature 296.15
_diffrn_measured_fraction_theta_full 0.996
_diffrn_measured_fraction_theta_max 0.996
_diffrn_measurement_device_type Bruker
_diffrn_measurement_method 'phi and omega scans'
_diffrn_radiation_monochromator graphite
_diffrn_radiation_type MoK\a
_diffrn_radiation_wavelength 0.71073
_diffrn_reflns_av_R_equivalents 0.0250
_diffrn_reflns_av_unetI/netI 0.0367
_diffrn_reflns_Laue_measured_fraction_full 0.996
_diffrn_reflns_Laue_measured_fraction_max 0.996
_diffrn_reflns_limit_h_max 12
_diffrn_reflns_limit_h_min -12
_diffrn_reflns_limit_k_max 14
_diffrn_reflns_limit_k_min -14
_diffrn_reflns_limit_l_max 20
_diffrn_reflns_limit_l_min -20
_diffrn_reflns_number 16358
_diffrn_reflns_point_group_measured_fraction_full 0.996
_diffrn_reflns_point_group_measured_fraction_max 0.996
_diffrn_reflns_theta_full 25.009
_diffrn_reflns_theta_max 25.009
_diffrn_reflns_theta_min 2.281
_diffrn_source_current 30.0
_diffrn_source_power 1.5
_diffrn_source_voltage 50.0
_exptl_absorpt_coefficient_mu 0.117
_exptl_absorpt_correction_type none
_exptl_crystal_density_diffrn 1.147
_exptl_crystal_description block
_exptl_crystal_F_000 766
_exptl_crystal_size_max 0.3
_exptl_crystal_size_mid 0.2
_exptl_crystal_size_min 0.16
_refine_diff_density_max 0.275
_refine_diff_density_min -0.450
_refine_diff_density_rms 0.046
_refine_ls_extinction_method none
_refine_ls_goodness_of_fit_ref 1.015
_refine_ls_hydrogen_treatment constr
_refine_ls_matrix_type full
_refine_ls_number_parameters 496
_refine_ls_number_reflns 7249
_refine_ls_number_restraints 15
_refine_ls_restrained_S_all 1.014
_refine_ls_R_factor_all 0.0609
_refine_ls_R_factor_gt 0.0437
_refine_ls_shift/su_max 0.000
_refine_ls_shift/su_mean 0.000
_refine_ls_structure_factor_coef Fsqd
_refine_ls_weighting_details 'w=1/[\s^2^(Fo^2^)+(0.0608P)^2^+1.0424P] where P=(Fo^2^+2Fc^2^)/3'
_refine_ls_weighting_scheme calc
_refine_ls_wR_factor_gt 0.1138
_refine_ls_wR_factor_ref 0.1250
_reflns_Friedel_coverage 0.000
_reflns_number_gt 5609
_reflns_number_total 7249
_reflns_threshold_expression 'I > 2\s(I)'
_cod_data_source_file d5dt03010b2.cif
_cod_data_source_block 2a
_cod_original_formula_sum 'C46.50 H56 Mg N3 P'
_cod_database_code 7720047
_shelx_shelxl_version_number 2019/3
_shelx_space_group_comment
;
The symmetry employed for this shelxl refinement is uniquely defined
by the following loop, which should always be used as a source of
symmetry information in preference to the above space-group names.
They are only intended as comments.
;
_shelx_estimated_absorpt_t_max 0.982
_shelx_estimated_absorpt_t_min 0.966
_olex2_refinement_description
;
1. Rigid bond restraints
 C44, C45, C46, C47, C48, C49, C50
 with sigma for 1-2 distances of 0.001 and sigma for 1-3 distances of 0.001
2. Others
 Fixed Sof: C44(0.5) H44A(0.5) H44B(0.5) H44C(0.5) C48(0.5) H48(0.5) C47(0.5)
 H47(0.5) C46(0.5) H46(0.5) C45(0.5) C50(0.5) H50(0.5) C49(0.5) H49(0.5)
3.a Ternary CH refined with riding coordinates:
 C21(H21), C24(H24), C33(H33), C36(H36)
3.b Aromatic/amide H refined with riding coordinates:
 C3(H3), C4(H4), C5(H5), C6(H6), C7(H7), C9(H9), C10(H10), C12(H12), C17(H17),
 C18(H18), C19(H19), C29(H29), C30(H30), C31(H31), C41(H41), C48(H48), C47(H47),
  C46(H46), C50(H50), C49(H49)
3.c Fitted hexagon refined as free rotating group:
 C48(C47,C46,C45,C50,C49)
3.d Idealised Me refined as rotating group:
 C14(H14A,H14B,H14C), C22(H22A,H22B,H22C), C23(H23A,H23B,H23C), C25(H25A,H25B,
 H25C), C26(H26A,H26B,H26C), C34(H34A,H34B,H34C), C35(H35A,H35B,H35C), C37(H37A,
 H37B,H37C), C38(H38A,H38B,H38C), C39(H39A,H39B,H39C), C43(H43A,H43B,H43C),
 C44(H44A,H44B,H44C)
;
_olex2_submission_special_instructions 'No special instructions were received'

loop_
_space_group_symop_operation_xyz
'x, y, z'
'-x, -y, -z'

loop_
_atom_site_label
_atom_site_type_symbol
_atom_site_fract_x
_atom_site_fract_y
_atom_site_fract_z
_atom_site_U_iso_or_equiv
_atom_site_adp_type
_atom_site_occupancy
_atom_site_site_symmetry_order
_atom_site_calc_flag
_atom_site_refinement_flags_posn
_atom_site_refinement_flags_adp
_atom_site_refinement_flags_occupancy
_atom_site_disorder_assembly
_atom_site_disorder_group
P1 P 0.18488(5) 0.79111(4) 0.51335(3) 0.02748(15) Uani 1 1 d . . . . .
Mg1 Mg 0.40231(7) 0.64474(5) 0.27444(4) 0.02372(17) Uani 1 1 d . . . . .
N3 N 0.4604(2) 0.74387(14) 0.16865(10) 0.0366(5) Uani 1 1 d . . . . .
N2 N 0.41321(15) 0.51071(12) 0.21833(9) 0.0225(3) Uani 1 1 d . . . . .
N1 N 0.25388(15) 0.70597(13) 0.36967(9) 0.0230(3) Uani 1 1 d . . . . .
C1 C 0.29881(18) 0.71570(15) 0.43490(11) 0.0214(4) Uani 1 1 d . . . . .
C2 C 0.44039(18) 0.66132(15) 0.42970(11) 0.0212(4) Uani 1 1 d . . . . .
C3 C 0.49720(19) 0.55485(15) 0.39975(11) 0.0229(4) Uani 1 1 d . . . . .
H3 H 0.443484 0.517353 0.384610 0.027 Uiso 1 1 calc R U . . .
C4 C 0.6311(2) 0.50347(17) 0.39192(11) 0.0289(5) Uani 1 1 d . . . . .
H4 H 0.668513 0.431966 0.370763 0.035 Uiso 1 1 calc R U . . .
C5 C 0.7094(2) 0.55660(19) 0.41495(13) 0.0343(5) Uani 1 1 d . . . . .
H5 H 0.800824 0.521812 0.409731 0.041 Uiso 1 1 calc R U . . .
C6 C 0.6542(2) 0.66074(19) 0.44568(14) 0.0356(5) Uani 1 1 d . . . . .
H6 H 0.707987 0.696750 0.462129 0.043 Uiso 1 1 calc R U . . .
C7 C 0.5217(2) 0.71303(17) 0.45273(12) 0.0298(5) Uani 1 1 d . . . . .
H7 H 0.485571 0.784894 0.473452 0.036 Uiso 1 1 calc R U . . .
C8 C 0.12162(19) 0.76134(15) 0.38091(12) 0.0248(4) Uani 1 1 d . . . . .
C9 C 0.0453(2) 0.76929(17) 0.32488(14) 0.0340(5) Uani 1 1 d . . . . .
H9 H 0.083012 0.733168 0.275601 0.041 Uiso 1 1 calc R U . . .
C10 C -0.0844(2) 0.82985(18) 0.34200(15) 0.0384(5) Uani 1 1 d . . . . .
H10 H -0.135893 0.835189 0.303914 0.046 Uiso 1 1 calc R U . . .
C11 C -0.1433(2) 0.88435(17) 0.41456(15) 0.0359(5) Uani 1 1 d . . . . .
C12 C -0.0684(2) 0.87551(16) 0.47016(13) 0.0303(5) Uani 1 1 d . . . . .
H12 H -0.107435 0.911600 0.519394 0.036 Uiso 1 1 calc R U . . .
C13 C 0.06546(19) 0.81354(15) 0.45489(12) 0.0248(4) Uani 1 1 d . . . . .
C14 C -0.2857(2) 0.9524(2) 0.42991(18) 0.0485(6) Uani 1 1 d . . . . .
H14A H -0.339047 0.915577 0.479166 0.073 Uiso 1 1 calc R U . . .
H14B H -0.319542 0.955624 0.381460 0.073 Uiso 1 1 calc R U . . .
H14C H -0.290748 1.029950 0.439070 0.073 Uiso 1 1 calc R U . . .
C15 C 0.5275(3) 0.83166(18) 0.16516(13) 0.0443(6) Uani 1 1 d . . . . .
C16 C 0.6656(3) 0.8039(2) 0.14362(15) 0.0514(7) Uani 1 1 d . . . . .
C17 C 0.7300(3) 0.8878(2) 0.14376(17) 0.0631(8) Uani 1 1 d . . . . .
H17 H 0.823996 0.871176 0.128645 0.076 Uiso 1 1 calc R U . . .
C18 C 0.6582(4) 0.9947(2) 0.16570(18) 0.0699(10) Uani 1 1 d . . . . .
H18 H 0.703065 1.050783 0.165500 0.084 Uiso 1 1 calc R U . . .
C19 C 0.5235(4) 1.0198(2) 0.18754(16) 0.0616(8) Uani 1 1 d . . . . .
H19 H 0.475853 1.093103 0.203251 0.074 Uiso 1 1 calc R U . . .
C20 C 0.4540(3) 0.94068(19) 0.18743(14) 0.0512(7) Uani 1 1 d . . . . .
C21 C 0.3045(3) 0.9741(2) 0.21093(15) 0.0563(8) Uani 1 1 d . . . . .
H21 H 0.272173 0.908703 0.204351 0.068 Uiso 1 1 calc R U . . .
C22 C 0.2502(4) 1.0790(2) 0.1532(2) 0.0836(11) Uani 1 1 d . . . . .
H22A H 0.153386 1.094517 0.166833 0.125 Uiso 1 1 calc R U . . .
H22B H 0.286283 1.063610 0.095144 0.125 Uiso 1 1 calc R U . . .
H22C H 0.276333 1.145502 0.160882 0.125 Uiso 1 1 calc R U . . .
C23 C 0.2483(3) 0.9991(2) 0.30119(16) 0.0647(9) Uani 1 1 d . . . . .
H23A H 0.272534 1.066999 0.308090 0.097 Uiso 1 1 calc R U . . .
H23B H 0.284667 0.933681 0.337999 0.097 Uiso 1 1 calc R U . . .
H23C H 0.151685 1.012554 0.315387 0.097 Uiso 1 1 calc R U . . .
C24 C 0.7475(3) 0.6861(2) 0.12094(17) 0.0551(7) Uani 1 1 d . . . . .
H24 H 0.684871 0.635794 0.132455 0.066 Uiso 1 1 calc R U . . .
C25 C 0.8455(3) 0.6327(3) 0.17407(19) 0.0736(9) Uani 1 1 d . . . . .
H25A H 0.891067 0.555066 0.160710 0.110 Uiso 1 1 calc R U . . .
H25B H 0.798252 0.630021 0.233003 0.110 Uiso 1 1 calc R U . . .
H25C H 0.910536 0.678565 0.162818 0.110 Uiso 1 1 calc R U . . .
C26 C 0.8177(4) 0.6894(3) 0.02863(19) 0.0860(11) Uani 1 1 d . . . . .
H26A H 0.881174 0.737135 0.015341 0.129 Uiso 1 1 calc R U . . .
H26B H 0.752351 0.721294 -0.004526 0.129 Uiso 1 1 calc R U . . .
H26C H 0.864758 0.611765 0.015772 0.129 Uiso 1 1 calc R U . . .
C27 C 0.42761(19) 0.39706(15) 0.26260(11) 0.0212(4) Uani 1 1 d . . . . .
C28 C 0.31619(19) 0.35947(15) 0.31236(11) 0.0225(4) Uani 1 1 d . . . . .
C29 C 0.3361(2) 0.25196(16) 0.35887(12) 0.0279(4) Uani 1 1 d . . . . .
H29 H 0.261866 0.225131 0.392934 0.033 Uiso 1 1 calc R U . . .
C30 C 0.4617(2) 0.18425(16) 0.35615(13) 0.0316(5) Uani 1 1 d . . . . .
H30 H 0.473228 0.111004 0.387702 0.038 Uiso 1 1 calc R U . . .
C31 C 0.5711(2) 0.22248(16) 0.30761(12) 0.0285(5) Uani 1 1 d . . . . .
H31 H 0.657206 0.175333 0.306855 0.034 Uiso 1 1 calc R U . . .
C32 C 0.55719(19) 0.32902(15) 0.25977(11) 0.0228(4) Uani 1 1 d . . . . .
C33 C 0.67922(19) 0.36912(16) 0.20632(12) 0.0261(4) Uani 1 1 d . . . . .
H33 H 0.666175 0.450006 0.215354 0.031 Uiso 1 1 calc R U . . .
C34 C 0.8090(2) 0.30103(19) 0.22806(14) 0.0352(5) Uani 1 1 d . . . . .
H34A H 0.829252 0.222803 0.214750 0.053 Uiso 1 1 calc R U . . .
H34B H 0.800136 0.299533 0.287586 0.053 Uiso 1 1 calc R U . . .
H34C H 0.880692 0.337124 0.195782 0.053 Uiso 1 1 calc R U . . .
C35 C 0.6942(2) 0.3683(2) 0.11337(13) 0.0392(5) Uani 1 1 d . . . . .
H35A H 0.776056 0.390004 0.081120 0.059 Uiso 1 1 calc R U . . .
H35B H 0.618437 0.422728 0.096346 0.059 Uiso 1 1 calc R U . . .
H35C H 0.697576 0.291528 0.103270 0.059 Uiso 1 1 calc R U . . .
C36 C 0.17509(19) 0.43162(17) 0.31970(12) 0.0280(4) Uani 1 1 d . . . . .
H36 H 0.178726 0.503391 0.280518 0.034 Uiso 1 1 calc R U . . .
C37 C 0.1119(2) 0.46472(18) 0.40787(13) 0.0329(5) Uani 1 1 d . . . . .
H37A H 0.026237 0.519331 0.409217 0.049 Uiso 1 1 calc R U . . .
H37B H 0.170227 0.499669 0.424104 0.049 Uiso 1 1 calc R U . . .
H37C H 0.098957 0.396343 0.446715 0.049 Uiso 1 1 calc R U . . .
C38 C 0.0881(2) 0.3704(2) 0.29568(16) 0.0432(6) Uani 1 1 d . . . . .
H38A H 0.130965 0.346212 0.240297 0.065 Uiso 1 1 calc R U . . .
H38B H 0.001509 0.422619 0.295101 0.065 Uiso 1 1 calc R U . . .
H38C H 0.076372 0.303358 0.336356 0.065 Uiso 1 1 calc R U . . .
C39 C 0.3490(2) 0.44410(18) 0.11034(13) 0.0365(5) Uani 1 1 d . . . . .
H39A H 0.391824 0.367921 0.133026 0.055 Uiso 1 1 calc R U . . .
H39B H 0.380364 0.452924 0.049559 0.055 Uiso 1 1 calc R U . . .
H39C H 0.252877 0.453500 0.126062 0.055 Uiso 1 1 calc R U . . .
C40 C 0.3830(2) 0.53356(16) 0.14486(12) 0.0280(4) Uani 1 1 d . . . . .
C41 C 0.3835(2) 0.63846(17) 0.09409(13) 0.0375(5) Uani 1 1 d . . . . .
H41 H 0.346792 0.648162 0.047803 0.045 Uiso 1 1 calc R U . . .
C42 C 0.4297(3) 0.73127(17) 0.10098(13) 0.0403(6) Uani 1 1 d . . . . .
C43 C 0.4464(3) 0.8193(2) 0.02435(15) 0.0608(8) Uani 1 1 d . . . . .
H43A H 0.399814 0.895657 0.040129 0.091 Uiso 1 1 calc R U . . .
H43B H 0.409372 0.802536 -0.017130 0.091 Uiso 1 1 calc R U . . .
H43C H 0.540673 0.816311 0.000746 0.091 Uiso 1 1 calc R U . . .
C44 C 0.097(2) 0.8861(13) 0.0893(9) 0.234(9) Uani 0.5 1 d . U P A -1
H44A H 0.190730 0.885508 0.075249 0.350 Uiso 0.5 1 calc R U P A -1
H44B H 0.087160 0.808618 0.091498 0.350 Uiso 0.5 1 calc R U P A -1
H44C H 0.053110 0.913599 0.143613 0.350 Uiso 0.5 1 calc R U P A -1
C48 C -0.0773(5) 1.1152(5) -0.0984(3) 0.0757(17) Uani 0.5 1 d G U P A -1
H48 H -0.114699 1.166413 -0.139861 0.091 Uiso 0.5 1 calc R U P A -1
C47 C -0.0891(4) 1.1517(3) -0.0231(3) 0.086(2) Uani 0.5 1 d G U P A -1
H47 H -0.134485 1.227909 -0.013111 0.103 Uiso 0.5 1 calc R U P A -1
C46 C -0.0344(4) 1.0768(4) 0.0375(2) 0.0528(12) Uani 0.5 1 d G U P A -1
H46 H -0.042418 1.101777 0.088967 0.063 Uiso 0.5 1 calc R U P A -1
C45 C 0.0321(5) 0.9654(4) 0.0229(3) 0.0730(15) Uani 0.5 1 d G U P A -1
C50 C 0.0438(6) 0.9288(4) -0.0524(4) 0.173(7) Uani 0.5 1 d G U P A -1
H50 H 0.089223 0.852651 -0.062453 0.208 Uiso 0.5 1 calc R U P A -1
C49 C -0.0109(6) 1.0037(5) -0.1131(3) 0.100(2) Uani 0.5 1 d G U P A -1
H49 H -0.002843 0.978781 -0.164533 0.120 Uiso 0.5 1 calc R U P A -1

loop_
_atom_site_aniso_label
_atom_site_aniso_U_11
_atom_site_aniso_U_22
_atom_site_aniso_U_33
_atom_site_aniso_U_23
_atom_site_aniso_U_13
_atom_site_aniso_U_12
P1 0.0315(3) 0.0255(3) 0.0214(3) -0.0056(2) -0.0059(2) 0.0005(2)
Mg1 0.0376(4) 0.0168(3) 0.0154(3) -0.0010(2) -0.0071(3) -0.0048(3)
N3 0.0708(14) 0.0193(8) 0.0189(9) 0.0005(7) -0.0097(8) -0.0128(9)
N2 0.0316(9) 0.0182(8) 0.0164(8) -0.0008(6) -0.0074(7) -0.0035(7)
N1 0.0285(9) 0.0183(8) 0.0226(8) -0.0019(6) -0.0092(7) -0.0036(7)
C1 0.0293(11) 0.0170(9) 0.0182(9) 0.0009(7) -0.0078(8) -0.0060(8)
C2 0.0270(10) 0.0210(9) 0.0145(9) 0.0007(7) -0.0061(7) -0.0050(8)
C3 0.0312(11) 0.0237(10) 0.0134(9) 0.0006(7) -0.0084(8) -0.0049(8)
C4 0.0341(12) 0.0281(10) 0.0174(10) -0.0022(8) -0.0057(8) 0.0027(9)
C5 0.0240(11) 0.0427(13) 0.0301(11) 0.0002(10) -0.0056(9) -0.0028(9)
C6 0.0325(12) 0.0416(13) 0.0382(12) -0.0006(10) -0.0143(10) -0.0147(10)
C7 0.0349(12) 0.0259(10) 0.0298(11) -0.0046(8) -0.0106(9) -0.0062(9)
C8 0.0287(11) 0.0165(9) 0.0285(10) 0.0015(8) -0.0102(8) -0.0040(8)
C9 0.0397(13) 0.0290(11) 0.0362(12) -0.0018(9) -0.0192(10) -0.0046(9)
C10 0.0387(13) 0.0295(11) 0.0519(14) 0.0043(10) -0.0273(11) -0.0055(10)
C11 0.0294(11) 0.0190(10) 0.0546(15) 0.0091(9) -0.0129(10) -0.0051(9)
C12 0.0303(11) 0.0184(10) 0.0356(12) 0.0032(8) -0.0033(9) -0.0047(8)
C13 0.0279(11) 0.0157(9) 0.0277(10) 0.0022(8) -0.0061(8) -0.0043(8)
C14 0.0311(13) 0.0319(12) 0.0729(18) 0.0100(12) -0.0147(12) -0.0015(10)
C15 0.088(2) 0.0276(12) 0.0187(11) 0.0060(9) -0.0093(12) -0.0257(12)
C16 0.092(2) 0.0335(13) 0.0319(13) 0.0045(10) -0.0103(13) -0.0311(14)
C17 0.093(2) 0.0519(17) 0.0493(17) 0.0007(13) -0.0068(15) -0.0414(16)
C18 0.130(3) 0.0438(16) 0.0461(17) -0.0013(13) -0.0081(18) -0.0536(19)
C19 0.115(3) 0.0330(14) 0.0374(15) -0.0022(11) -0.0058(16) -0.0339(16)
C20 0.106(2) 0.0258(12) 0.0214(11) 0.0041(9) -0.0104(13) -0.0247(13)
C21 0.103(2) 0.0242(12) 0.0367(14) -0.0013(10) -0.0124(14) -0.0142(13)
C22 0.127(3) 0.0433(17) 0.0568(19) 0.0065(14) -0.0170(19) 0.0033(18)
C23 0.116(3) 0.0349(14) 0.0402(15) -0.0063(11) -0.0016(15) -0.0312(15)
C24 0.077(2) 0.0384(14) 0.0515(16) 0.0032(12) -0.0114(14) -0.0263(13)
C25 0.093(2) 0.067(2) 0.0552(19) 0.0061(15) -0.0149(17) -0.0239(18)
C26 0.141(3) 0.0549(19) 0.0519(19) -0.0114(15) -0.016(2) -0.012(2)
C27 0.0329(11) 0.0162(9) 0.0163(9) -0.0043(7) -0.0095(8) -0.0037(8)
C28 0.0289(10) 0.0197(9) 0.0211(10) -0.0049(7) -0.0091(8) -0.0045(8)
C29 0.0326(11) 0.0235(10) 0.0261(10) -0.0014(8) -0.0038(9) -0.0090(9)
C30 0.0407(13) 0.0183(10) 0.0312(11) 0.0045(8) -0.0089(9) -0.0049(9)
C31 0.0310(11) 0.0219(10) 0.0282(11) -0.0014(8) -0.0086(9) 0.0007(8)
C32 0.0315(11) 0.0206(9) 0.0173(9) -0.0049(7) -0.0076(8) -0.0045(8)
C33 0.0320(11) 0.0244(10) 0.0220(10) -0.0038(8) -0.0058(8) -0.0070(8)
C34 0.0313(12) 0.0396(12) 0.0339(12) -0.0092(10) -0.0062(9) -0.0057(10)
C35 0.0408(13) 0.0502(14) 0.0226(11) -0.0048(10) -0.0021(9) -0.0104(11)
C36 0.0285(11) 0.0271(10) 0.0281(11) -0.0036(8) -0.0084(9) -0.0048(8)
C37 0.0295(11) 0.0328(11) 0.0337(12) -0.0073(9) -0.0040(9) -0.0052(9)
C38 0.0354(13) 0.0504(14) 0.0510(15) -0.0155(12) -0.0177(11) -0.0080(11)
C39 0.0549(14) 0.0318(11) 0.0275(11) -0.0059(9) -0.0188(10) -0.0076(10)
C40 0.0389(12) 0.0246(10) 0.0196(10) -0.0063(8) -0.0105(9) -0.0005(9)
C41 0.0670(16) 0.0269(11) 0.0190(10) -0.0005(8) -0.0205(10) -0.0033(10)
C42 0.0751(17) 0.0221(11) 0.0186(10) 0.0018(8) -0.0123(10) -0.0057(11)
C43 0.121(3) 0.0340(13) 0.0273(13) 0.0102(10) -0.0244(14) -0.0227(15)
C44 0.32(2) 0.168(11) 0.133(10) 0.061(7) -0.086(11) 0.047(12)
C48 0.033(3) 0.117(5) 0.077(3) 0.019(3) -0.025(3) -0.028(3)
C47 0.076(5) 0.070(3) 0.078(4) 0.000(2) 0.005(3) 0.007(3)
C46 0.022(3) 0.079(3) 0.061(3) -0.025(2) 0.000(2) -0.017(2)
C45 0.065(4) 0.062(3) 0.089(4) 0.001(2) -0.023(3) -0.013(3)
C50 0.307(18) 0.061(5) 0.126(8) -0.042(5) -0.066(9) 0.029(7)
C49 0.089(6) 0.142(6) 0.077(4) -0.037(4) -0.009(4) -0.036(4)

loop_
_atom_type_symbol
_atom_type_description
_atom_type_scat_dispersion_real
_atom_type_scat_dispersion_imag
_atom_type_scat_source
C C 0.0033 0.0016 'International Tables Vol C Tables 4.2.6.8 and 6.1.1.4'
H H 0.0000 0.0000 'International Tables Vol C Tables 4.2.6.8 and 6.1.1.4'
Mg Mg 0.0486 0.0363 'International Tables Vol C Tables 4.2.6.8 and 6.1.1.4'
N N 0.0061 0.0033 'International Tables Vol C Tables 4.2.6.8 and 6.1.1.4'
P P 0.1023 0.0942 'International Tables Vol C Tables 4.2.6.8 and 6.1.1.4'

loop_
_geom_angle_atom_site_label_1
_geom_angle_atom_site_label_2
_geom_angle_atom_site_label_3
_geom_angle
_geom_angle_site_symmetry_1
_geom_angle_site_symmetry_3
_geom_angle_publ_flag
C1 P1 C13 87.56(9) . . ?
N3 Mg1 N2 95.41(7) . . ?
N3 Mg1 N1 122.32(7) . . ?
N3 Mg1 C1 125.84(6) . . ?
N3 Mg1 C2 124.31(7) . . ?
N3 Mg1 C3 134.72(8) . . ?
N2 Mg1 C1 137.71(6) . . ?
N2 Mg1 C2 132.63(6) . . ?
N2 Mg1 C3 104.20(6) . . ?
N1 Mg1 N2 125.20(7) . . ?
N1 Mg1 C1 26.55(6) . . ?
N1 Mg1 C2 56.67(6) . . ?
N1 Mg1 C3 77.67(6) . . ?
C2 Mg1 C1 30.35(5) . . ?
C3 Mg1 C1 55.05(6) . . ?
C3 Mg1 C2 29.74(5) . . ?
C15 N3 Mg1 122.36(13) . . ?
C42 N3 Mg1 118.07(15) . . ?
C42 N3 C15 119.48(17) . . ?
C27 N2 Mg1 120.96(11) . . ?
C40 N2 Mg1 117.18(12) . . ?
C40 N2 C27 120.79(15) . . ?
C1 N1 Mg1 112.21(12) . . ?
C1 N1 C8 110.05(15) . . ?
C8 N1 Mg1 136.26(13) . . ?
P1 C1 Mg1 156.46(10) . . ?
N1 C1 P1 116.90(14) . . ?
N1 C1 Mg1 41.24(9) . . ?
N1 C1 C2 115.42(15) . . ?
C2 C1 P1 127.68(13) . . ?
C2 C1 Mg1 74.78(10) . . ?
C1 C2 Mg1 74.87(10) . . ?
C3 C2 Mg1 64.11(10) . . ?
C3 C2 C1 119.84(16) . . ?
C7 C2 Mg1 133.05(13) . . ?
C7 C2 C1 122.16(17) . . ?
C7 C2 C3 118.00(18) . . ?
Mg1 C3 H3 61.6 . . ?
C2 C3 Mg1 86.16(11) . . ?
C2 C3 H3 119.5 . . ?
C4 C3 Mg1 122.40(12) . . ?
C4 C3 C2 120.95(18) . . ?
C4 C3 H3 119.5 . . ?
C3 C4 H4 120.1 . . ?
C5 C4 C3 119.88(18) . . ?
C5 C4 H4 120.1 . . ?
C4 C5 H5 120.1 . . ?
C4 C5 C6 119.71(19) . . ?
C6 C5 H5 120.1 . . ?
C5 C6 H6 119.6 . . ?
C7 C6 C5 120.8(2) . . ?
C7 C6 H6 119.6 . . ?
C2 C7 H7 119.7 . . ?
C6 C7 C2 120.65(19) . . ?
C6 C7 H7 119.7 . . ?
N1 C8 C9 124.83(18) . . ?
N1 C8 C13 114.58(17) . . ?
C9 C8 C13 120.58(18) . . ?
C8 C9 H9 120.4 . . ?
C10 C9 C8 119.2(2) . . ?
C10 C9 H9 120.4 . . ?
C9 C10 H10 119.1 . . ?
C9 C10 C11 121.8(2) . . ?
C11 C10 H10 119.1 . . ?
C10 C11 C14 119.9(2) . . ?
C12 C11 C10 118.94(19) . . ?
C12 C11 C14 121.1(2) . . ?
C11 C12 H12 119.5 . . ?
C11 C12 C13 121.0(2) . . ?
C13 C12 H12 119.5 . . ?
C8 C13 P1 110.91(14) . . ?
C8 C13 C12 118.47(18) . . ?
C12 C13 P1 130.60(16) . . ?
C11 C14 H14A 109.5 . . ?
C11 C14 H14B 109.5 . . ?
C11 C14 H14C 109.5 . . ?
H14A C14 H14B 109.5 . . ?
H14A C14 H14C 109.5 . . ?
H14B C14 H14C 109.5 . . ?
C16 C15 N3 118.4(2) . . ?
C16 C15 C20 121.2(2) . . ?
C20 C15 N3 120.3(3) . . ?
C15 C16 C17 118.2(3) . . ?
C15 C16 C24 122.4(2) . . ?
C17 C16 C24 119.5(3) . . ?
C16 C17 H17 119.7 . . ?
C18 C17 C16 120.7(3) . . ?
C18 C17 H17 119.7 . . ?
C17 C18 H18 119.8 . . ?
C19 C18 C17 120.3(3) . . ?
C19 C18 H18 119.8 . . ?
C18 C19 H19 119.2 . . ?
C18 C19 C20 121.6(3) . . ?
C20 C19 H19 119.2 . . ?
C15 C20 C21 122.8(2) . . ?
C19 C20 C15 118.0(3) . . ?
C19 C20 C21 119.2(2) . . ?
C20 C21 H21 107.9 . . ?
C20 C21 C22 111.4(2) . . ?
C20 C21 C23 112.3(2) . . ?
C22 C21 H21 107.9 . . ?
C23 C21 H21 107.9 . . ?
C23 C21 C22 109.1(2) . . ?
C21 C22 H22A 109.5 . . ?
C21 C22 H22B 109.5 . . ?
C21 C22 H22C 109.5 . . ?
H22A C22 H22B 109.5 . . ?
H22A C22 H22C 109.5 . . ?
H22B C22 H22C 109.5 . . ?
C21 C23 H23A 109.5 . . ?
C21 C23 H23B 109.5 . . ?
C21 C23 H23C 109.5 . . ?
H23A C23 H23B 109.5 . . ?
H23A C23 H23C 109.5 . . ?
H23B C23 H23C 109.5 . . ?
C16 C24 H24 107.3 . . ?
C25 C24 C16 112.0(2) . . ?
C25 C24 H24 107.3 . . ?
C25 C24 C26 110.8(3) . . ?
C26 C24 C16 111.8(2) . . ?
C26 C24 H24 107.3 . . ?
C24 C25 H25A 109.5 . . ?
C24 C25 H25B 109.5 . . ?
C24 C25 H25C 109.5 . . ?
H25A C25 H25B 109.5 . . ?
H25A C25 H25C 109.5 . . ?
H25B C25 H25C 109.5 . . ?
C24 C26 H26A 109.5 . . ?
C24 C26 H26B 109.5 . . ?
C24 C26 H26C 109.5 . . ?
H26A C26 H26B 109.5 . . ?
H26A C26 H26C 109.5 . . ?
H26B C26 H26C 109.5 . . ?
C28 C27 N2 120.54(16) . . ?
C28 C27 C32 121.30(17) . . ?
C32 C27 N2 117.95(16) . . ?
C27 C28 C36 123.08(17) . . ?
C29 C28 C27 118.30(17) . . ?
C29 C28 C36 118.61(17) . . ?
C28 C29 H29 119.5 . . ?
C30 C29 C28 121.08(19) . . ?
C30 C29 H29 119.5 . . ?
C29 C30 H30 119.9 . . ?
C29 C30 C31 120.26(18) . . ?
C31 C30 H30 119.9 . . ?
C30 C31 H31 119.4 . . ?
C30 C31 C32 121.18(18) . . ?
C32 C31 H31 119.4 . . ?
C27 C32 C33 121.84(16) . . ?
C31 C32 C27 117.88(18) . . ?
C31 C32 C33 120.28(17) . . ?
C32 C33 H33 107.3 . . ?
C32 C33 C34 114.35(16) . . ?
C32 C33 C35 111.57(16) . . ?
C34 C33 H33 107.3 . . ?
C34 C33 C35 108.63(16) . . ?
C35 C33 H33 107.3 . . ?
C33 C34 H34A 109.5 . . ?
C33 C34 H34B 109.5 . . ?
C33 C34 H34C 109.5 . . ?
H34A C34 H34B 109.5 . . ?
H34A C34 H34C 109.5 . . ?
H34B C34 H34C 109.5 . . ?
C33 C35 H35A 109.5 . . ?
C33 C35 H35B 109.5 . . ?
C33 C35 H35C 109.5 . . ?
H35A C35 H35B 109.5 . . ?
H35A C35 H35C 109.5 . . ?
H35B C35 H35C 109.5 . . ?
C28 C36 H36 108.0 . . ?
C28 C36 C37 110.93(16) . . ?
C28 C36 C38 112.02(16) . . ?
C37 C36 H36 108.0 . . ?
C37 C36 C38 109.79(17) . . ?
C38 C36 H36 108.0 . . ?
C36 C37 H37A 109.5 . . ?
C36 C37 H37B 109.5 . . ?
C36 C37 H37C 109.5 . . ?
H37A C37 H37B 109.5 . . ?
H37A C37 H37C 109.5 . . ?
H37B C37 H37C 109.5 . . ?
C36 C38 H38A 109.5 . . ?
C36 C38 H38B 109.5 . . ?
C36 C38 H38C 109.5 . . ?
H38A C38 H38B 109.5 . . ?
H38A C38 H38C 109.5 . . ?
H38B C38 H38C 109.5 . . ?
H39A C39 H39B 109.5 . . ?
H39A C39 H39C 109.5 . . ?
H39B C39 H39C 109.5 . . ?
C40 C39 H39A 109.5 . . ?
C40 C39 H39B 109.5 . . ?
C40 C39 H39C 109.5 . . ?
N2 C40 C39 120.62(18) . . ?
N2 C40 C41 123.43(18) . . ?
C41 C40 C39 115.93(17) . . ?
C40 C41 H41 114.9 . . ?
C40 C41 C42 130.23(19) . . ?
C42 C41 H41 114.9 . . ?
N3 C42 C41 123.78(19) . . ?
N3 C42 C43 120.0(2) . . ?
C41 C42 C43 116.2(2) . . ?
C42 C43 H43A 109.5 . . ?
C42 C43 H43B 109.5 . . ?
C42 C43 H43C 109.5 . . ?
H43A C43 H43B 109.5 . . ?
H43A C43 H43C 109.5 . . ?
H43B C43 H43C 109.5 . . ?
H44A C44 H44B 109.5 . . ?
H44A C44 H44C 109.5 . . ?
H44B C44 H44C 109.5 . . ?
C45 C44 H44A 109.5 . . ?
C45 C44 H44B 109.5 . . ?
C45 C44 H44C 109.5 . . ?
C47 C48 H48 120.0 . . ?
C47 C48 C49 120.0 . . ?
C49 C48 H48 120.0 . . ?
C48 C47 H47 120.0 . . ?
C46 C47 C48 120.0 . . ?
C46 C47 H47 120.0 . . ?
C47 C46 H46 120.0 . . ?
C47 C46 C45 120.0 . . ?
C45 C46 H46 120.0 . . ?
C46 C45 C44 118.9(7) . . ?
C50 C45 C44 121.1(7) . . ?
C50 C45 C46 120.0 . . ?
C45 C50 H50 120.0 . . ?
C49 C50 C45 120.0 . . ?
C49 C50 H50 120.0 . . ?
C48 C49 H49 120.0 . . ?
C50 C49 C48 120.0 . . ?
C50 C49 H49 120.0 . . ?

loop_
_geom_bond_atom_site_label_1
_geom_bond_atom_site_label_2
_geom_bond_distance
_geom_bond_site_symmetry_2
_geom_bond_publ_flag
P1 C1 1.7417(19) . ?
P1 C13 1.780(2) . ?
Mg1 N3 2.0080(18) . ?
Mg1 N2 2.0146(16) . ?
Mg1 N1 2.0123(17) . ?
Mg1 C1 2.8260(19) . ?
Mg1 C2 2.8248(19) . ?
Mg1 C3 2.5469(19) . ?
N3 C15 1.448(3) . ?
N3 C42 1.327(3) . ?
N2 C27 1.443(2) . ?
N2 C40 1.333(2) . ?
N1 C1 1.364(2) . ?
N1 C8 1.381(2) . ?
C1 C2 1.479(3) . ?
C2 C3 1.404(3) . ?
C2 C7 1.395(3) . ?
C3 H3 0.9500 . ?
C3 C4 1.392(3) . ?
C4 H4 0.9500 . ?
C4 C5 1.381(3) . ?
C5 H5 0.9500 . ?
C5 C6 1.383(3) . ?
C6 H6 0.9500 . ?
C6 C7 1.383(3) . ?
C7 H7 0.9500 . ?
C8 C9 1.402(3) . ?
C8 C13 1.413(3) . ?
C9 H9 0.9500 . ?
C9 C10 1.372(3) . ?
C10 H10 0.9500 . ?
C10 C11 1.409(3) . ?
C11 C12 1.381(3) . ?
C11 C14 1.512(3) . ?
C12 H12 0.9500 . ?
C12 C13 1.414(3) . ?
C14 H14A 0.9800 . ?
C14 H14B 0.9800 . ?
C14 H14C 0.9800 . ?
C15 C16 1.396(4) . ?
C15 C20 1.412(3) . ?
C16 C17 1.402(4) . ?
C16 C24 1.527(4) . ?
C17 H17 0.9500 . ?
C17 C18 1.385(4) . ?
C18 H18 0.9500 . ?
C18 C19 1.361(4) . ?
C19 H19 0.9500 . ?
C19 C20 1.390(4) . ?
C20 C21 1.511(4) . ?
C21 H21 1.0000 . ?
C21 C22 1.544(4) . ?
C21 C23 1.528(3) . ?
C22 H22A 0.9800 . ?
C22 H22B 0.9800 . ?
C22 H22C 0.9800 . ?
C23 H23A 0.9800 . ?
C23 H23B 0.9800 . ?
C23 H23C 0.9800 . ?
C24 H24 1.0000 . ?
C24 C25 1.517(4) . ?
C24 C26 1.526(4) . ?
C25 H25A 0.9800 . ?
C25 H25B 0.9800 . ?
C25 H25C 0.9800 . ?
C26 H26A 0.9800 . ?
C26 H26B 0.9800 . ?
C26 H26C 0.9800 . ?
C27 C28 1.403(3) . ?
C27 C32 1.414(3) . ?
C28 C29 1.397(3) . ?
C28 C36 1.523(3) . ?
C29 H29 0.9500 . ?
C29 C30 1.377(3) . ?
C30 H30 0.9500 . ?
C30 C31 1.384(3) . ?
C31 H31 0.9500 . ?
C31 C32 1.395(3) . ?
C32 C33 1.526(3) . ?
C33 H33 1.0000 . ?
C33 C34 1.530(3) . ?
C33 C35 1.534(3) . ?
C34 H34A 0.9800 . ?
C34 H34B 0.9800 . ?
C34 H34C 0.9800 . ?
C35 H35A 0.9800 . ?
C35 H35B 0.9800 . ?
C35 H35C 0.9800 . ?
C36 H36 1.0000 . ?
C36 C37 1.532(3) . ?
C36 C38 1.538(3) . ?
C37 H37A 0.9800 . ?
C37 H37B 0.9800 . ?
C37 H37C 0.9800 . ?
C38 H38A 0.9800 . ?
C38 H38B 0.9800 . ?
C38 H38C 0.9800 . ?
C39 H39A 0.9800 . ?
C39 H39B 0.9800 . ?
C39 H39C 0.9800 . ?
C39 C40 1.513(3) . ?
C40 C41 1.407(3) . ?
C41 H41 0.9500 . ?
C41 C42 1.406(3) . ?
C42 C43 1.523(3) . ?
C43 H43A 0.9800 . ?
C43 H43B 0.9800 . ?
C43 H43C 0.9800 . ?
C44 H44A 0.9800 . ?
C44 H44B 0.9800 . ?
C44 H44C 0.9800 . ?
C44 C45 1.533(10) . ?
C48 H48 0.9500 . ?
C48 C47 1.3900 . ?
C48 C49 1.3900 . ?
C47 H47 0.9500 . ?
C47 C46 1.3900 . ?
C46 H46 0.9500 . ?
C46 C45 1.3900 . ?
C45 C50 1.3900 . ?
C50 H50 0.9500 . ?
C50 C49 1.3900 . ?
C49 H49 0.9500 . ?

loop_
_geom_torsion_atom_site_label_1
_geom_torsion_atom_site_label_2
_geom_torsion_atom_site_label_3
_geom_torsion_atom_site_label_4
_geom_torsion
_geom_torsion_site_symmetry_1
_geom_torsion_site_symmetry_2
_geom_torsion_site_symmetry_3
_geom_torsion_site_symmetry_4
_geom_torsion_publ_flag
P1 C1 C2 Mg1 -172.03(15) . . . . ?
P1 C1 C2 C3 140.55(16) . . . . ?
P1 C1 C2 C7 -40.3(3) . . . . ?
Mg1 N3 C15 C16 93.3(2) . . . . ?
Mg1 N3 C15 C20 -83.4(2) . . . . ?
Mg1 N3 C42 C41 -13.4(3) . . . . ?
Mg1 N3 C42 C43 167.69(19) . . . . ?
Mg1 N2 C27 C28 84.68(19) . . . . ?
Mg1 N2 C27 C32 -90.13(17) . . . . ?
Mg1 N2 C40 C39 -161.83(15) . . . . ?
Mg1 N2 C40 C41 19.8(3) . . . . ?
Mg1 N1 C1 P1 168.73(9) . . . . ?
Mg1 N1 C1 C2 -10.60(19) . . . . ?
Mg1 N1 C8 C9 14.6(3) . . . . ?
Mg1 N1 C8 C13 -164.41(14) . . . . ?
Mg1 C1 C2 C3 -47.42(15) . . . . ?
Mg1 C1 C2 C7 131.71(17) . . . . ?
Mg1 C2 C3 C4 125.87(18) . . . . ?
Mg1 C2 C7 C6 -79.3(2) . . . . ?
Mg1 C3 C4 C5 107.70(19) . . . . ?
N3 C15 C16 C17 -177.3(2) . . . . ?
N3 C15 C16 C24 2.1(3) . . . . ?
N3 C15 C20 C19 176.4(2) . . . . ?
N3 C15 C20 C21 -3.6(3) . . . . ?
N2 C27 C28 C29 -175.23(16) . . . . ?
N2 C27 C28 C36 3.1(3) . . . . ?
N2 C27 C32 C31 175.29(16) . . . . ?
N2 C27 C32 C33 -4.9(2) . . . . ?
N2 C40 C41 C42 9.6(4) . . . . ?
N1 C1 C2 Mg1 7.22(13) . . . . ?
N1 C1 C2 C3 -40.2(2) . . . . ?
N1 C1 C2 C7 138.93(18) . . . . ?
N1 C8 C9 C10 -177.99(19) . . . . ?
N1 C8 C13 P1 -0.3(2) . . . . ?
N1 C8 C13 C12 177.88(16) . . . . ?
C1 P1 C13 C8 0.38(14) . . . . ?
C1 P1 C13 C12 -177.54(19) . . . . ?
C1 N1 C8 C9 179.02(18) . . . . ?
C1 N1 C8 C13 0.0(2) . . . . ?
C1 C2 C3 Mg1 52.20(16) . . . . ?
C1 C2 C3 C4 178.07(16) . . . . ?
C1 C2 C7 C6 -178.83(18) . . . . ?
C2 C3 C4 C5 1.0(3) . . . . ?
C3 C2 C7 C6 0.3(3) . . . . ?
C3 C4 C5 C6 0.0(3) . . . . ?
C4 C5 C6 C7 -0.8(3) . . . . ?
C5 C6 C7 C2 0.6(3) . . . . ?
C7 C2 C3 Mg1 -126.97(16) . . . . ?
C7 C2 C3 C4 -1.1(3) . . . . ?
C8 N1 C1 P1 0.3(2) . . . . ?
C8 N1 C1 Mg1 -168.45(19) . . . . ?
C8 N1 C1 C2 -179.06(15) . . . . ?
C8 C9 C10 C11 -0.1(3) . . . . ?
C9 C8 C13 P1 -179.35(15) . . . . ?
C9 C8 C13 C12 -1.1(3) . . . . ?
C9 C10 C11 C12 -0.6(3) . . . . ?
C9 C10 C11 C14 178.6(2) . . . . ?
C10 C11 C12 C13 0.4(3) . . . . ?
C11 C12 C13 P1 178.28(16) . . . . ?
C11 C12 C13 C8 0.5(3) . . . . ?
C13 P1 C1 Mg1 18.4(2) . . . . ?
C13 P1 C1 N1 -0.39(15) . . . . ?
C13 P1 C1 C2 178.85(17) . . . . ?
C13 C8 C9 C10 0.9(3) . . . . ?
C14 C11 C12 C13 -178.86(18) . . . . ?
C15 N3 C42 C41 169.8(2) . . . . ?
C15 N3 C42 C43 -9.0(3) . . . . ?
C15 C16 C17 C18 0.8(4) . . . . ?
C15 C16 C24 C25 -125.1(3) . . . . ?
C15 C16 C24 C26 109.8(3) . . . . ?
C15 C20 C21 C22 -121.5(3) . . . . ?
C15 C20 C21 C23 115.8(2) . . . . ?
C16 C15 C20 C19 -0.2(3) . . . . ?
C16 C15 C20 C21 179.8(2) . . . . ?
C16 C17 C18 C19 0.0(4) . . . . ?
C17 C16 C24 C25 54.3(3) . . . . ?
C17 C16 C24 C26 -70.7(3) . . . . ?
C17 C18 C19 C20 -1.0(4) . . . . ?
C18 C19 C20 C15 1.0(4) . . . . ?
C18 C19 C20 C21 -179.0(2) . . . . ?
C19 C20 C21 C22 58.6(3) . . . . ?
C19 C20 C21 C23 -64.2(3) . . . . ?
C20 C15 C16 C17 -0.7(3) . . . . ?
C20 C15 C16 C24 178.8(2) . . . . ?
C24 C16 C17 C18 -178.7(3) . . . . ?
C27 N2 C40 C39 6.5(3) . . . . ?
C27 N2 C40 C41 -171.9(2) . . . . ?
C27 C28 C29 C30 0.0(3) . . . . ?
C27 C28 C36 C37 -113.7(2) . . . . ?
C27 C28 C36 C38 123.2(2) . . . . ?
C27 C32 C33 C34 164.44(17) . . . . ?
C27 C32 C33 C35 -71.8(2) . . . . ?
C28 C27 C32 C31 0.5(3) . . . . ?
C28 C27 C32 C33 -179.65(16) . . . . ?
C28 C29 C30 C31 0.7(3) . . . . ?
C29 C28 C36 C37 64.6(2) . . . . ?
C29 C28 C36 C38 -58.5(2) . . . . ?
C29 C30 C31 C32 -0.8(3) . . . . ?
C30 C31 C32 C27 0.2(3) . . . . ?
C30 C31 C32 C33 -179.63(18) . . . . ?
C31 C32 C33 C34 -15.7(2) . . . . ?
C31 C32 C33 C35 108.1(2) . . . . ?
C32 C27 C28 C29 -0.6(3) . . . . ?
C32 C27 C28 C36 177.75(16) . . . . ?
C36 C28 C29 C30 -178.46(18) . . . . ?
C39 C40 C41 C42 -168.9(2) . . . . ?
C40 N2 C27 C28 -83.2(2) . . . . ?
C40 N2 C27 C32 102.0(2) . . . . ?
C40 C41 C42 N3 -13.5(4) . . . . ?
C40 C41 C42 C43 165.4(2) . . . . ?
C42 N3 C15 C16 -90.1(3) . . . . ?
C42 N3 C15 C20 93.2(3) . . . . ?
C44 C45 C50 C49 -177.3(12) . . . . ?
C48 C47 C46 C45 0.0 . . . . ?
C47 C48 C49 C50 0.0 . . . . ?
C47 C46 C45 C44 177.4(11) . . . . ?
C47 C46 C45 C50 0.0 . . . . ?
C46 C45 C50 C49 0.0 . . . . ?
C45 C50 C49 C48 0.0 . . . . ?
C49 C48 C47 C46 0.0 . . . . ?
